data_1547763
loop_
_publ_author_name
'Kumar, Ankit'
'Rajeswara Rao, M.'
'Lee, Way-Zen'
'Ravikanth, Mangalampalli'

_publ_section_title
;
 Hybrid Macrocycles of Subporphyrins and Triphyrins.
;
_journal_issue 21
_journal_name_full 'Organic letters'
_journal_page_first 5924
_journal_page_last 5927
_journal_paper_doi 10.1021/acs.orglett.7b02919
_journal_volume 19
_journal_year 2017
_chemical_formula_moiety 'C43 H25 F5 N2 S'
_chemical_formula_sum 'C43 H25 F5 N2 S'
_chemical_formula_weight 696.71
_space_group_crystal_system monoclinic
_space_group_IT_number 15
_space_group_name_Hall '-C 2yc'
_space_group_name_H-M_alt 'C 1 2/c 1'
_symmetry_space_group_name_Hall '-C 2yc'
_symmetry_space_group_name_H-M 'C 1 2/c 1'
_atom_sites_solution_hydrogens geom
_atom_sites_solution_primary dual
_audit_creation_date 2017-10-09
_audit_creation_method
;
Olex2 1.2-ac3
(compiled 2016.08.26 svn.r3337 for Rigaku Oxford Diffraction, GUI svn.r5221)
;
_cell_angle_alpha 90
_cell_angle_beta 107.749(8)
_cell_angle_gamma 90
_cell_formula_units_Z 8
_cell_length_a 30.947(2)
_cell_length_b 10.5971(10)
_cell_length_c 22.6459(17)
_cell_measurement_reflns_used 1715
_cell_measurement_temperature 100
_cell_measurement_theta_max 72.5650
_cell_measurement_theta_min 2.9770
_cell_volume 7073.2(10)
_computing_cell_refinement 'CrysAlisPro 1.171.38.43 (Rigaku OD, 2015)'
_computing_data_collection 'CrysAlisPro 1.171.38.43 (Rigaku OD, 2015)'
_computing_data_reduction 'CrysAlisPro 1.171.38.43 (Rigaku OD, 2015)'
_computing_molecular_graphics 'Olex2 (Dolomanov et al., 2009)'
_computing_publication_material 'Olex2 (Dolomanov et al., 2009)'
_computing_structure_refinement 'ShelXL (Sheldrick, 2015)'
_computing_structure_solution 'ShelXT (Sheldrick, 2015)'
_diffrn_ambient_temperature 100
_diffrn_detector 'CCD plate'
_diffrn_measured_fraction_theta_full 0.988
_diffrn_measured_fraction_theta_max 0.988
_diffrn_measurement_details
;
List of Runs (angles in degrees, time in seconds):

  # Type    Start    End  Width  t~exp~   \w     \q     \k     \f   Frames
--------------------------------------------------------------------------
  1  \w   -135.00 -11.00   1.00    8.00    -- -101.00  72.00-108.00  124
  2  \w   -122.00  39.00   1.00    8.00    --  -32.00   0.00 -36.00  161
  3  \w   -191.00 -76.00   1.00    8.00    -- -101.00   0.00  36.00  115
  4  \w    -91.00 -24.00   1.00    8.00    -- -101.00  72.00 108.00   67
  5  \w   -189.00-121.00   1.00    8.00    -- -101.00 -72.00  36.00   68
;
_diffrn_measurement_device 'abstract diffractometer'
_diffrn_measurement_device_type 'dtrek-CrysAlisPro-abstract goniometer imported rigaku-d*trek images'
_diffrn_measurement_method '\w scans'
_diffrn_orient_matrix_type 'CrysAlisPro convention (1999,Acta A55,543-557)'
_diffrn_orient_matrix_UB_11 -0.0041378000
_diffrn_orient_matrix_UB_12 0.0078897000
_diffrn_orient_matrix_UB_13 0.0659935000
_diffrn_orient_matrix_UB_21 -0.0401097000
_diffrn_orient_matrix_UB_22 0.0921050000
_diffrn_orient_matrix_UB_23 -0.0232849000
_diffrn_orient_matrix_UB_31 -0.0332338000
_diffrn_orient_matrix_UB_32 -0.1122271000
_diffrn_orient_matrix_UB_33 -0.0143667000
_diffrn_radiation_monochromator graphite
_diffrn_radiation_probe x-ray
_diffrn_radiation_type CuK\a
_diffrn_radiation_wavelength 1.54184
_diffrn_reflns_av_R_equivalents 0.1545
_diffrn_reflns_av_unetI/netI 0.2182
_diffrn_reflns_Laue_measured_fraction_full 0.988
_diffrn_reflns_Laue_measured_fraction_max 0.988
_diffrn_reflns_limit_h_max 34
_diffrn_reflns_limit_h_min -36
_diffrn_reflns_limit_k_max 6
_diffrn_reflns_limit_k_min -12
_diffrn_reflns_limit_l_max 15
_diffrn_reflns_limit_l_min -26
_diffrn_reflns_number 11459
_diffrn_reflns_point_group_measured_fraction_full 0.988
_diffrn_reflns_point_group_measured_fraction_max 0.988
_diffrn_reflns_theta_full 64.978
_diffrn_reflns_theta_max 64.978
_diffrn_reflns_theta_min 2.999
_diffrn_source 'fine-focus sealed X-ray tube'
_diffrn_source_type 'Enhance (Cu) X-ray Source'
_exptl_absorpt_coefficient_mu 1.322
_exptl_absorpt_correction_T_max 1.00000
_exptl_absorpt_correction_T_min 0.63802
_exptl_absorpt_correction_type multi-scan
_exptl_absorpt_process_details
;
CrysAlisPro 1.171.38.43 (Rigaku Oxford Diffraction, 2015)
Empirical absorption correction using spherical harmonics,
 implemented in SCALE3 ABSPACK scaling algorithm.
;
_exptl_crystal_colour 'dark brown'
_exptl_crystal_colour_modifier dark
_exptl_crystal_colour_primary brown
_exptl_crystal_density_diffrn 1.309
_exptl_crystal_description plate
_exptl_crystal_F_000 2864
_exptl_crystal_size_max 0.2
_exptl_crystal_size_mid 0.071
_exptl_crystal_size_min 0.044
_refine_diff_density_max 0.610
_refine_diff_density_min -1.263
_refine_diff_density_rms 0.143
_refine_ls_extinction_method none
_refine_ls_goodness_of_fit_ref 1.087
_refine_ls_hydrogen_treatment constr
_refine_ls_matrix_type full
_refine_ls_number_parameters 462
_refine_ls_number_reflns 5944
_refine_ls_number_restraints 0
_refine_ls_restrained_S_all 1.087
_refine_ls_R_factor_all 0.2514
_refine_ls_R_factor_gt 0.1596
_refine_ls_shift/su_max 0.000
_refine_ls_shift/su_mean 0.000
_refine_ls_structure_factor_coef Fsqd
_refine_ls_weighting_details 'w=1/[\s^2^(Fo^2^)+(0.2000P)^2^] where P=(Fo^2^+2Fc^2^)/3'
_refine_ls_weighting_scheme calc
_refine_ls_wR_factor_gt 0.3817
_refine_ls_wR_factor_ref 0.4582
_reflns_Friedel_coverage 0.000
_reflns_number_gt 2057
_reflns_number_total 5944
_reflns_threshold_expression 'I > 2\s(I)'
_cod_data_source_file ol7b02919_si_005.cif
_cod_data_source_block mr-ak-dbtm_cu
_cod_depositor_comments 'Adding full bibliography for 1547760--1547763.cif.'
_cod_original_cell_volume 7073.2(11)
_cod_database_code 1547763
_shelx_space_group_comment
;
The symmetry employed for this shelxl refinement is uniquely defined
by the following loop, which should always be used as a source of
symmetry information in preference to the above space-group names.
They are only intended as comments.
;
_reflns_odcompleteness_completeness 93.84
_reflns_odcompleteness_iscentric 1
_reflns_odcompleteness_theta 73.18
_olex2_refinement_description
;
1. Fixed Uiso
 At 1.2 times of:
  All C(H) groups, All N(H) groups
 At 1.5 times of:
  All C(H,H,H) groups
2.a Aromatic/amide H refined with riding coordinates:
 N1(H1), C8(H8), C19(H19), C42(H42), C38(H38), C41(H41), C13(H13), C31(H31),
 C20(H20), C14(H14), C2(H2), C12(H12), C3(H3), C39(H39), C7(H7), C32(H32),
 C35(H35), C34(H34), C18(H18)
2.b Idealised Me refined as rotating group:
 C43(H43A,H43B,H43C), C36(H36A,H36B,H36C)
;
_shelx_shelxl_version_number 2014/7
_olex2_submission_special_instructions 'No special instructions were received'
_oxdiff_exptl_absorpt_empirical_details
;
Empirical correction (ABSPACK) includes:
- Absorption correction using spherical harmonics
- Frame scaling
- Detector area scaling
;
_oxdiff_exptl_absorpt_empirical_full_max 3.783
_oxdiff_exptl_absorpt_empirical_full_min 0.531

loop_
_space_group_symop_operation_xyz
'x, y, z'
'-x, y, -z+1/2'
'x+1/2, y+1/2, z'
'-x+1/2, y+1/2, -z+1/2'
'-x, -y, -z'
'x, -y, z-1/2'
'-x+1/2, -y+1/2, -z'
'x+1/2, -y+1/2, z-1/2'

loop_
_atom_site_label
_atom_site_type_symbol
_atom_site_fract_x
_atom_site_fract_y
_atom_site_fract_z
_atom_site_U_iso_or_equiv
_atom_site_adp_type
_atom_site_occupancy
_atom_site_site_symmetry_order
_atom_site_calc_flag
_atom_site_refinement_flags_posn
S1 S 0.26042(10) 0.4916(3) 0.60146(9) 0.0615(9) Uani 1 1 d .
F5 F 0.4067(2) 0.5341(6) 0.8356(3) 0.0791(19) Uani 1 1 d .
F3 F 0.5437(2) 0.3419(7) 0.9446(2) 0.093(2) Uani 1 1 d .
F4 F 0.4825(2) 0.5313(8) 0.9330(3) 0.100(2) Uani 1 1 d .
N1 N 0.3560(3) 0.4103(8) 0.6310(3) 0.061(2) Uani 1 1 d .
H1 H 0.3308 0.3656 0.6210 0.073 Uiso 1 1 calc R
N2 N 0.3024(3) 0.3241(8) 0.7056(3) 0.061(2) Uani 1 1 d .
F2 F 0.5293(3) 0.1554(8) 0.8599(4) 0.133(4) Uani 1 1 d .
F1 F 0.4537(3) 0.1617(8) 0.7604(4) 0.140(4) Uani 1 1 d .
C8 C 0.2893(4) 0.3266(10) 0.7994(4) 0.055(3) Uani 1 1 d .
H8 H 0.2740 0.3319 0.8299 0.066 Uiso 1 1 calc R
C4 C 0.3878(4) 0.4054(10) 0.6834(4) 0.061(3) Uani 1 1 d .
C9 C 0.2686(5) 0.3313(10) 0.7349(4) 0.074(4) Uani 1 1 d .
C24 C 0.4279(4) 0.3486(11) 0.7946(4) 0.062(3) Uani 1 1 d .
C22 C 0.2597(4) 0.4606(10) 0.5259(4) 0.058(3) Uani 1 1 d .
C40 C 0.1393(4) 0.3987(11) 0.8270(4) 0.066(3) Uani 1 1 d .
C23 C 0.3421(4) 0.5392(10) 0.5357(4) 0.061(3) Uani 1 1 d .
C27 C 0.5073(4) 0.3449(11) 0.8952(4) 0.066(3) Uani 1 1 d .
C37 C 0.1926(4) 0.3591(11) 0.7468(4) 0.064(3) Uani 1 1 d .
C17 C 0.2229(4) 0.4032(10) 0.4913(4) 0.060(3) Uani 1 1 d .
C19 C 0.2471(4) 0.4227(11) 0.3987(4) 0.066(3) Uani 1 1 d .
H19 H 0.2411 0.4168 0.3551 0.079 Uiso 1 1 calc R
C42 C 0.1687(4) 0.4716(10) 0.7450(4) 0.057(3) Uani 1 1 d .
H42 H 0.1698 0.5359 0.7163 0.069 Uiso 1 1 calc R
C38 C 0.1885(4) 0.2664(10) 0.7888(5) 0.069(3) Uani 1 1 d .
H38 H 0.2040 0.1883 0.7912 0.083 Uiso 1 1 calc R
C5 C 0.3870(4) 0.3505(10) 0.7404(4) 0.058(3) Uani 1 1 d .
C41 C 0.1430(4) 0.4890(10) 0.7859(4) 0.058(3) Uani 1 1 d .
H41 H 0.1275 0.5669 0.7848 0.070 Uiso 1 1 calc R
C1 C 0.3676(4) 0.4955(10) 0.5938(4) 0.061(3) Uani 1 1 d .
C13 C 0.1354(4) 0.2500(10) 0.5556(4) 0.064(3) Uani 1 1 d .
H13 H 0.1072 0.2065 0.5437 0.077 Uiso 1 1 calc R
C31 C 0.4071(4) 0.6270(11) 0.5006(4) 0.058(3) Uani 1 1 d .
H31 H 0.4248 0.5535 0.5149 0.070 Uiso 1 1 calc R
C6 C 0.3445(4) 0.3233(10) 0.7516(4) 0.056(3) Uani 1 1 d .
C30 C 0.3622(4) 0.6401(11) 0.5043(4) 0.069(3) Uani 1 1 d .
C10 C 0.2223(4) 0.3446(10) 0.7066(4) 0.063(3) Uani 1 1 d .
C29 C 0.4358(4) 0.4387(11) 0.8404(4) 0.071(3) Uani 1 1 d .
C21 C 0.2948(4) 0.4982(10) 0.5003(4) 0.065(3) Uani 1 1 d .
C20 C 0.2872(4) 0.4747(10) 0.4364(4) 0.061(3) Uani 1 1 d .
H20 H 0.3105 0.4954 0.4186 0.073 Uiso 1 1 calc R
C14 C 0.1546(4) 0.2878(10) 0.5100(4) 0.066(3) Uani 1 1 d .
H14 H 0.1410 0.2663 0.4677 0.079 Uiso 1 1 calc R
C2 C 0.4118(4) 0.5503(11) 0.6281(4) 0.065(3) Uani 1 1 d .
H2 H 0.4280 0.6138 0.6141 0.078 Uiso 1 1 calc R
C12 C 0.1567(4) 0.2749(10) 0.6175(4) 0.065(3) Uani 1 1 d .
H12 H 0.1429 0.2462 0.6472 0.078 Uiso 1 1 calc R
C15 C 0.1934(4) 0.3561(11) 0.5284(4) 0.077(4) Uani 1 1 d .
C3 C 0.4244(4) 0.4918(10) 0.6834(4) 0.068(3) Uani 1 1 d .
H3 H 0.4518 0.5044 0.7161 0.081 Uiso 1 1 calc R
C16 C 0.2137(3) 0.3897(10) 0.5919(4) 0.057(3) Uani 1 1 d .
C28 C 0.4767(4) 0.4407(11) 0.8888(4) 0.066(3) Uani 1 1 d .
C11 C 0.1976(4) 0.3400(10) 0.6384(4) 0.062(3) Uani 1 1 d .
C39 C 0.1614(4) 0.2894(12) 0.8272(4) 0.067(3) Uani 1 1 d .
H39 H 0.1584 0.2245 0.8547 0.080 Uiso 1 1 calc R
C7 C 0.3374(4) 0.3125(9) 0.8116(4) 0.063(3) Uani 1 1 d .
H7 H 0.3597 0.2991 0.8506 0.076 Uiso 1 1 calc R
C32 C 0.4228(4) 0.7242(12) 0.4758(4) 0.069(3) Uani 1 1 d .
H32 H 0.4524 0.7138 0.4723 0.083 Uiso 1 1 calc R
C35 C 0.3377(4) 0.7481(11) 0.4806(4) 0.068(3) Uani 1 1 d .
H35 H 0.3075 0.7563 0.4820 0.081 Uiso 1 1 calc R
C34 C 0.3561(5) 0.8425(11) 0.4553(5) 0.082(4) Uani 1 1 d .
H34 H 0.3380 0.9135 0.4378 0.099 Uiso 1 1 calc R
C18 C 0.2178(4) 0.3818(10) 0.4261(4) 0.076(4) Uani 1 1 d .
H18 H 0.1921 0.3359 0.4021 0.091 Uiso 1 1 calc R
C33 C 0.4021(5) 0.8377(12) 0.4545(5) 0.076(4) Uani 1 1 d .
C26 C 0.4991(5) 0.2488(13) 0.8534(6) 0.095(4) Uani 1 1 d .
C43 C 0.1117(4) 0.4238(11) 0.8707(4) 0.079(4) Uani 1 1 d .
H43A H 0.1082 0.5150 0.8746 0.118 Uiso 1 1 calc GR
H43B H 0.1274 0.3879 0.9115 0.118 Uiso 1 1 calc GR
H43C H 0.0817 0.3847 0.8542 0.118 Uiso 1 1 calc GR
C36 C 0.4241(5) 0.9441(11) 0.4309(6) 0.089(4) Uani 1 1 d .
H36A H 0.4452 0.9882 0.4660 0.133 Uiso 1 1 calc GR
H36B H 0.4008 1.0031 0.4075 0.133 Uiso 1 1 calc GR
H36C H 0.4407 0.9105 0.4038 0.133 Uiso 1 1 calc GR
C25 C 0.4594(4) 0.2550(12) 0.8031(5) 0.082(4) Uani 1 1 d .

loop_
_atom_site_aniso_label
_atom_site_aniso_U_11
_atom_site_aniso_U_22
_atom_site_aniso_U_33
_atom_site_aniso_U_23
_atom_site_aniso_U_13
_atom_site_aniso_U_12
S1 0.0848(18) 0.0598(19) 0.0298(11) -0.0134(11) 0.0028(12) 0.0014(15)
F5 0.085(4) 0.064(4) 0.069(4) -0.023(3) -0.007(3) 0.014(4)
F3 0.096(4) 0.096(6) 0.049(3) 0.015(3) -0.033(3) -0.027(4)
F4 0.091(5) 0.128(7) 0.060(3) -0.049(4) -0.009(3) -0.010(5)
N1 0.081(5) 0.059(6) 0.027(4) -0.013(4) -0.006(4) 0.008(5)
N2 0.083(5) 0.058(6) 0.030(3) -0.019(4) 0.000(4) -0.007(5)
F2 0.100(5) 0.096(6) 0.156(7) -0.026(6) -0.031(5) 0.061(5)
F1 0.092(5) 0.117(7) 0.158(7) -0.084(6) -0.041(5) 0.030(5)
C8 0.072(6) 0.056(7) 0.027(4) 0.004(4) 0.003(4) 0.010(6)
C4 0.096(8) 0.040(6) 0.044(5) -0.008(5) 0.015(6) -0.013(6)
C9 0.117(9) 0.052(7) 0.026(4) -0.009(5) -0.017(6) 0.014(7)
C24 0.088(7) 0.055(7) 0.039(5) 0.002(5) 0.013(5) -0.004(6)
C22 0.080(7) 0.058(7) 0.020(4) -0.009(4) -0.009(5) 0.000(6)
C40 0.113(9) 0.046(7) 0.034(5) 0.004(5) 0.013(5) 0.004(7)
C23 0.099(8) 0.056(7) 0.028(4) -0.009(5) 0.020(5) 0.010(6)
C27 0.084(7) 0.058(8) 0.041(5) 0.014(5) -0.005(5) -0.003(6)
C37 0.100(8) 0.055(7) 0.025(4) -0.007(5) 0.002(5) -0.022(6)
C17 0.104(8) 0.047(6) 0.019(4) -0.015(4) 0.005(5) 0.004(6)
C19 0.085(7) 0.082(9) 0.028(4) 0.007(5) 0.012(5) 0.020(7)
C42 0.080(7) 0.043(7) 0.037(5) -0.012(5) 0.000(5) -0.001(6)
C38 0.100(8) 0.037(6) 0.056(6) 0.000(5) 0.002(6) -0.017(6)
C5 0.071(6) 0.060(7) 0.026(4) -0.005(4) -0.011(4) -0.021(6)
C41 0.078(6) 0.045(6) 0.032(4) -0.004(4) -0.014(5) -0.012(5)
C1 0.076(7) 0.068(8) 0.024(4) -0.013(5) -0.007(5) 0.006(6)
C13 0.067(6) 0.074(8) 0.039(5) -0.019(5) -0.003(5) -0.016(6)
C31 0.089(7) 0.054(7) 0.025(4) 0.003(5) 0.007(5) 0.002(6)
C6 0.072(6) 0.059(7) 0.033(4) -0.013(4) 0.006(5) 0.007(6)
C30 0.104(9) 0.055(8) 0.032(5) -0.003(5) -0.004(5) 0.007(7)
C10 0.101(8) 0.049(7) 0.020(4) -0.005(4) -0.012(5) 0.002(6)
C29 0.114(9) 0.055(7) 0.020(4) 0.002(5) -0.014(5) -0.013(7)
C21 0.089(7) 0.057(7) 0.025(4) -0.002(5) -0.020(5) 0.033(6)
C20 0.078(6) 0.069(8) 0.020(4) -0.004(4) -0.008(4) 0.017(6)
C14 0.080(7) 0.056(7) 0.033(5) -0.018(5) -0.025(5) 0.016(6)
C2 0.094(8) 0.058(7) 0.038(5) -0.010(5) 0.012(5) -0.014(6)
C12 0.075(6) 0.052(7) 0.045(5) -0.026(5) -0.017(5) -0.006(6)
C15 0.106(9) 0.073(8) 0.025(4) -0.025(5) -0.019(5) 0.028(7)
C3 0.097(8) 0.060(8) 0.037(5) -0.001(5) 0.006(5) 0.022(7)
C16 0.070(6) 0.048(6) 0.037(4) -0.028(5) -0.009(4) 0.004(5)
C28 0.104(9) 0.055(7) 0.034(5) 0.001(5) 0.014(6) -0.001(7)
C11 0.080(7) 0.061(7) 0.039(5) -0.033(5) 0.008(5) -0.005(6)
C39 0.083(7) 0.076(9) 0.044(5) 0.008(6) 0.023(6) -0.003(7)
C7 0.102(8) 0.041(6) 0.033(4) -0.001(4) 0.000(5) 0.006(6)
C32 0.089(8) 0.090(9) 0.029(4) -0.011(6) 0.020(5) 0.021(7)
C35 0.104(9) 0.054(8) 0.030(4) 0.002(5) -0.002(5) 0.005(7)
C34 0.139(12) 0.047(8) 0.040(5) -0.014(5) -0.004(7) 0.024(8)
C18 0.112(9) 0.053(7) 0.034(5) -0.020(5) -0.021(6) 0.033(7)
C33 0.100(9) 0.074(9) 0.047(6) 0.003(6) 0.009(6) 0.021(8)
C26 0.116(10) 0.060(9) 0.075(8) -0.016(7) -0.022(8) -0.010(8)
C43 0.106(9) 0.074(9) 0.054(6) -0.018(6) 0.022(6) -0.047(8)
C36 0.128(11) 0.048(8) 0.085(8) 0.024(7) 0.025(8) -0.002(8)
C25 0.091(8) 0.052(8) 0.069(7) -0.025(6) -0.026(6) -0.005(7)

loop_
_atom_type_symbol
_atom_type_description
_atom_type_scat_dispersion_real
_atom_type_scat_dispersion_imag
_atom_type_scat_source
C C 0.0181 0.0091 'International Tables Vol C Tables 4.2.6.8 and 6.1.1.4'
H H 0.0000 0.0000 'International Tables Vol C Tables 4.2.6.8 and 6.1.1.4'
F F 0.0727 0.0534 'International Tables Vol C Tables 4.2.6.8 and 6.1.1.4'
N N 0.0311 0.0180 'International Tables Vol C Tables 4.2.6.8 and 6.1.1.4'
S S 0.3331 0.5567 'International Tables Vol C Tables 4.2.6.8 and 6.1.1.4'

loop_
_geom_angle_atom_site_label_1
_geom_angle_atom_site_label_2
_geom_angle_atom_site_label_3
_geom_angle
C22 S1 C16 90.0(5)
C4 N1 H1 125.5
C4 N1 C1 109.0(9)
C1 N1 H1 125.5
C6 N2 C9 108.0(7)
C9 C8 H8 125.7
C9 C8 C7 108.7(9)
C7 C8 H8 125.7
N1 C4 C5 129.2(10)
N1 C4 C3 110.5(9)
C5 C4 C3 118.9(9)
N2 C9 C8 108.8(10)
C10 C9 N2 126.9(8)
C10 C9 C8 124.3(11)
C29 C24 C5 122.0(11)
C25 C24 C5 121.7(9)
C25 C24 C29 116.3(10)
C17 C22 S1 114.9(8)
C17 C22 C21 120.8(8)
C21 C22 S1 124.2(7)
C41 C40 C43 120.3(11)
C39 C40 C41 117.2(10)
C39 C40 C43 122.5(9)
C1 C23 C30 118.8(10)
C1 C23 C21 126.0(10)
C21 C23 C30 115.2(8)
F3 C27 C28 119.4(10)
F3 C27 C26 120.0(11)
C26 C27 C28 120.4(11)
C42 C37 C38 117.5(10)
C42 C37 C10 119.5(9)
C38 C37 C10 123.0(11)
C22 C17 C15 112.6(7)
C22 C17 C18 118.7(11)
C18 C17 C15 128.4(10)
C20 C19 H19 121.5
C18 C19 H19 121.5
C18 C19 C20 117.1(9)
C37 C42 H42 120.2
C37 C42 C41 119.7(10)
C41 C42 H42 120.2
C37 C38 H38 120.2
C37 C38 C39 119.7(11)
C39 C38 H38 120.2
C4 C5 C24 121.0(9)
C4 C5 C6 120.6(9)
C6 C5 C24 116.7(8)
C40 C41 C42 122.7(10)
C40 C41 H41 118.7
C42 C41 H41 118.7
N1 C1 C23 128.9(10)
N1 C1 C2 108.4(8)
C23 C1 C2 122.4(11)
C14 C13 H13 119.5
C12 C13 H13 119.5
C12 C13 C14 121.0(10)
C30 C31 H31 122.1
C32 C31 H31 122.1
C32 C31 C30 115.9(10)
N2 C6 C5 124.2(8)
N2 C6 C7 109.0(9)
C5 C6 C7 126.1(9)
C31 C30 C23 120.4(10)
C35 C30 C23 120.6(12)
C35 C30 C31 119.0(11)
C9 C10 C37 118.1(8)
C9 C10 C11 127.2(10)
C37 C10 C11 114.6(9)
F5 C29 C24 120.3(9)
F5 C29 C28 118.6(9)
C24 C29 C28 120.7(12)
C22 C21 C23 126.8(8)
C20 C21 C22 117.0(10)
C20 C21 C23 115.3(10)
C19 C20 C21 122.4(11)
C19 C20 H20 118.8
C21 C20 H20 118.8
C13 C14 H14 121.2
C15 C14 C13 117.7(9)
C15 C14 H14 121.2
C1 C2 H2 127.2
C3 C2 C1 105.6(10)
C3 C2 H2 127.2
C13 C12 H12 118.5
C13 C12 C11 122.9(11)
C11 C12 H12 118.5
C14 C15 C17 129.7(8)
C14 C15 C16 121.3(11)
C16 C15 C17 109.0(10)
C4 C3 H3 126.8
C2 C3 C4 106.5(10)
C2 C3 H3 126.8
C15 C16 S1 111.6(9)
C11 C16 S1 127.2(6)
C11 C16 C15 121.1(10)
F4 C28 C27 121.1(10)
F4 C28 C29 118.1(11)
C27 C28 C29 120.3(10)
C12 C11 C10 119.4(10)
C12 C11 C16 115.3(8)
C16 C11 C10 125.1(10)
C40 C39 C38 123.2(10)
C40 C39 H39 118.4
C38 C39 H39 118.4
C8 C7 C6 104.9(8)
C8 C7 H7 127.6
C6 C7 H7 127.6
C31 C32 H32 115.4
C31 C32 C33 129.1(12)
C33 C32 H32 115.4
C30 C35 H35 119.3
C34 C35 C30 121.4(13)
C34 C35 H35 119.3
C35 C34 H34 119.2
C35 C34 C33 121.6(12)
C33 C34 H34 119.2
C17 C18 H18 118.3
C19 C18 C17 123.4(11)
C19 C18 H18 118.3
C32 C33 C34 112.7(12)
C32 C33 C36 124.6(13)
C34 C33 C36 122.7(12)
F2 C26 C27 120.1(11)
F2 C26 C25 122.3(11)
C27 C26 C25 117.6(13)
C40 C43 H43A 109.5
C40 C43 H43B 109.5
C40 C43 H43C 109.5
H43A C43 H43B 109.5
H43A C43 H43C 109.5
H43B C43 H43C 109.5
C33 C36 H36A 109.5
C33 C36 H36B 109.5
C33 C36 H36C 109.5
H36A C36 H36B 109.5
H36A C36 H36C 109.5
H36B C36 H36C 109.5
F1 C25 C24 119.9(10)
F1 C25 C26 115.9(11)
C24 C25 C26 124.2(11)

loop_
_geom_bond_atom_site_label_1
_geom_bond_atom_site_label_2
_geom_bond_distance
S1 C22 1.736(8)
S1 C16 1.765(11)
F5 C29 1.335(13)
F3 C27 1.324(11)
F4 C28 1.359(11)
N1 H1 0.8800
N1 C4 1.292(12)
N1 C1 1.355(13)
N2 C9 1.401(15)
N2 C6 1.398(13)
F2 C26 1.338(15)
F1 C25 1.355(13)
C8 H8 0.9500
C8 C9 1.404(12)
C8 C7 1.437(15)
C4 C5 1.422(12)
C4 C3 1.456(15)
C9 C10 1.388(17)
C24 C5 1.470(14)
C24 C29 1.376(14)
C24 C25 1.362(15)
C22 C17 1.319(14)
C22 C21 1.433(16)
C40 C41 1.365(13)
C40 C39 1.345(15)
C40 C43 1.512(14)
C23 C1 1.391(13)
C23 C30 1.518(15)
C23 C21 1.502(15)
C27 C28 1.365(15)
C27 C26 1.360(16)
C37 C42 1.396(14)
C37 C38 1.399(13)
C37 C10 1.488(15)
C17 C15 1.502(16)
C17 C18 1.453(11)
C19 H19 0.9500
C19 C20 1.388(15)
C19 C18 1.320(16)
C42 H42 0.9500
C42 C41 1.404(14)
C38 H38 0.9500
C38 C39 1.402(15)
C5 C6 1.442(14)
C41 H41 0.9500
C1 C2 1.471(15)
C13 H13 0.9500
C13 C14 1.398(14)
C13 C12 1.383(12)
C31 H31 0.9500
C31 C30 1.424(15)
C31 C32 1.334(15)
C6 C7 1.447(12)
C30 C35 1.388(14)
C10 C11 1.501(12)
C29 C28 1.400(15)
C21 C20 1.418(12)
C20 H20 0.9500
C14 H14 0.9500
C14 C15 1.352(16)
C2 H2 0.9500
C2 C3 1.345(13)
C12 H12 0.9500
C12 C11 1.390(14)
C15 C16 1.429(11)
C3 H3 0.9500
C16 C11 1.398(14)
C39 H39 0.9500
C7 H7 0.9500
C32 H32 0.9500
C32 C33 1.379(15)
C35 H35 0.9500
C35 C34 1.361(16)
C34 H34 0.9500
C34 C33 1.428(18)
C18 H18 0.9500
C33 C36 1.498(16)
C26 C25 1.400(17)
C43 H43A 0.9800
C43 H43B 0.9800
C43 H43C 0.9800
C36 H36A 0.9800
C36 H36B 0.9800
C36 H36C 0.9800

loop_
_geom_torsion_atom_site_label_1
_geom_torsion_atom_site_label_2
_geom_torsion_atom_site_label_3
_geom_torsion_atom_site_label_4
_geom_torsion
S1 C22 C17 C15 -10.6(13)
S1 C22 C17 C18 175.5(8)
S1 C22 C21 C23 16.6(16)
S1 C22 C21 C20 -174.9(8)
S1 C16 C11 C10 -12.2(16)
S1 C16 C11 C12 172.2(8)
F5 C29 C28 F4 8.1(15)
F5 C29 C28 C27 180.0(10)
F3 C27 C28 F4 -1.7(16)
F3 C27 C28 C29 -173.3(9)
F3 C27 C26 F2 -4(2)
F3 C27 C26 C25 178.0(12)
N1 C4 C5 C24 176.6(10)
N1 C4 C5 C6 -18.6(18)
N1 C4 C3 C2 1.3(13)
N1 C1 C2 C3 1.5(12)
N2 C9 C10 C37 -175.9(10)
N2 C9 C10 C11 7.3(19)
N2 C6 C7 C8 -8.6(11)
F2 C26 C25 F1 -1(2)
F2 C26 C25 C24 -179.7(13)
C8 C9 C10 C37 2.1(17)
C8 C9 C10 C11 -174.8(10)
C4 N1 C1 C23 -173.9(10)
C4 N1 C1 C2 -0.7(12)
C4 C5 C6 N2 13.1(16)
C4 C5 C6 C7 -155.8(10)
C9 N2 C6 C5 -162.7(10)
C9 N2 C6 C7 7.9(12)
C9 C8 C7 C6 6.2(12)
C9 C10 C11 C12 137.8(12)
C9 C10 C11 C16 -37.7(17)
C24 C5 C6 N2 178.5(9)
C24 C5 C6 C7 9.6(16)
C24 C29 C28 F4 -179.5(9)
C24 C29 C28 C27 -7.6(16)
C22 S1 C16 C15 -12.0(8)
C22 S1 C16 C11 165.6(10)
C22 C17 C15 C14 -176.1(12)
C22 C17 C15 C16 1.1(13)
C22 C17 C18 C19 -3.7(17)
C22 C21 C20 C19 2.7(16)
C23 C1 C2 C3 175.2(9)
C23 C30 C35 C34 176.4(9)
C23 C21 C20 C19 172.6(10)
C27 C26 C25 F1 176.2(12)
C27 C26 C25 C24 -2(2)
C37 C42 C41 C40 -1.6(14)
C37 C38 C39 C40 -1.4(16)
C37 C10 C11 C12 -39.2(14)
C37 C10 C11 C16 145.4(11)
C17 C22 C21 C23 -166.5(10)
C17 C22 C21 C20 2.1(15)
C17 C15 C16 S1 8.5(11)
C17 C15 C16 C11 -169.3(10)
C42 C37 C38 C39 -0.5(14)
C42 C37 C10 C9 115.6(11)
C42 C37 C10 C11 -67.2(12)
C38 C37 C42 C41 1.9(14)
C38 C37 C10 C9 -62.0(14)
C38 C37 C10 C11 115.3(11)
C5 C4 C3 C2 -166.6(10)
C5 C24 C29 F5 -2.3(16)
C5 C24 C29 C28 -174.6(10)
C5 C24 C25 F1 1.1(19)
C5 C24 C25 C26 179.4(12)
C5 C6 C7 C8 161.7(11)
C41 C40 C39 C38 1.9(17)
C1 N1 C4 C5 166.0(11)
C1 N1 C4 C3 -0.3(12)
C1 C23 C30 C31 48.3(13)
C1 C23 C30 C35 -129.7(10)
C1 C23 C21 C22 32.7(16)
C1 C23 C21 C20 -136.0(10)
C1 C2 C3 C4 -1.6(12)
C13 C14 C15 C17 176.2(10)
C13 C14 C15 C16 -0.6(16)
C13 C12 C11 C10 -170.0(10)
C13 C12 C11 C16 5.9(17)
C31 C30 C35 C34 -1.6(14)
C31 C32 C33 C34 -5.9(15)
C31 C32 C33 C36 176.1(10)
C6 N2 C9 C8 -3.9(12)
C6 N2 C9 C10 174.4(11)
C30 C23 C1 N1 177.4(10)
C30 C23 C1 C2 5.0(15)
C30 C23 C21 C22 -145.7(10)
C30 C23 C21 C20 45.5(13)
C30 C31 C32 C33 1.9(15)
C30 C35 C34 C33 -2.8(15)
C10 C37 C42 C41 -175.8(8)
C10 C37 C38 C39 177.1(9)
C29 C24 C5 C4 96.3(13)
C29 C24 C5 C6 -69.1(14)
C29 C24 C25 F1 179.1(11)
C29 C24 C25 C26 -3(2)
C21 C22 C17 C15 172.2(9)
C21 C22 C17 C18 -1.7(16)
C21 C23 C1 N1 -1.0(17)
C21 C23 C1 C2 -173.4(9)
C21 C23 C30 C31 -133.2(9)
C21 C23 C30 C35 48.9(12)
C20 C19 C18 C17 8.2(17)
C14 C13 C12 C11 1.2(18)
C14 C15 C16 S1 -174.1(9)
C14 C15 C16 C11 8.1(17)
C12 C13 C14 C15 -4.0(16)
C15 C17 C18 C19 -176.6(10)
C15 C16 C11 C10 165.2(10)
C15 C16 C11 C12 -10.4(15)
C3 C4 C5 C24 -18.1(16)
C3 C4 C5 C6 146.7(10)
C16 S1 C22 C17 13.2(9)
C16 S1 C22 C21 -169.7(10)
C28 C27 C26 F2 179.8(12)
C28 C27 C26 C25 2(2)
C39 C40 C41 C42 -0.3(15)
C7 C8 C9 N2 -1.6(13)
C7 C8 C9 C10 -179.9(10)
C32 C31 C30 C23 -175.8(8)
C32 C31 C30 C35 2.2(13)
C35 C34 C33 C32 6.1(15)
C35 C34 C33 C36 -175.8(10)
C18 C17 C15 C14 -2.9(19)
C18 C17 C15 C16 174.2(10)
C18 C19 C20 C21 -7.6(16)
C26 C27 C28 F4 174.2(11)
C26 C27 C28 C29 2.5(17)
C43 C40 C41 C42 178.9(9)
C43 C40 C39 C38 -177.4(10)
C25 C24 C5 C4 -85.9(15)
C25 C24 C5 C6 108.8(13)
C25 C24 C29 F5 179.7(11)
C25 C24 C29 C28 7.4(16)
